data_2311352
loop_
_publ_author_name
'Rammohan, Alagappa'
'Kaduk, James A.'

_publ_section_title
;
 Crystal structure of caesium di-hydrogen citrate from laboratory X-ray
 powder diffraction data and DFT comparison.
;
_journal_coeditor_code VN2124
_journal_issue 'Pt 2'
_journal_name_full 'Acta crystallographica. Section E, Crystallographic communications'
_journal_page_first 133
_journal_page_last 136
_journal_paper_doi 10.1107/S2056989017000135
_journal_volume 73
_journal_year 2017
_chemical_formula_analytical 'C6 H7 Cs O7'
_chemical_formula_iupac 'Cs +, C6 H7 O7 -'
_chemical_formula_moiety 'Cs +, C6 H7 O7 -'
_chemical_formula_structural 'Cs H2 C6 H5 O7'
_chemical_formula_sum 'C6 H7 Cs O7'
_chemical_formula_weight 323.97
_chemical_name_common 'cesium dihydrogen citrate'
_chemical_name_systematic 'cesium dihydrogen citrate'
_space_group_IT_number 33
_space_group_name_Hall 'P 2c -2n'
_space_group_name_H-M_alt 'P n a 21'
_symmetry_cell_setting orthorhombic
_symmetry_space_group_name_Hall 'P 2c -2n'
_symmetry_space_group_name_H-M 'P n a 21'
_audit_creation_method 'from EXP file using GSAS2CIF'
_cell_angle_alpha 90.0
_cell_angle_beta 90.0
_cell_angle_gamma 90.0
_cell_formula_units_Z 4
_cell_length_a 8.7362(2)
_cell_length_b 20.53510(16)
_cell_length_c 5.1682(5)
_cell_measurement_temperature 300
_cell_volume 927.17(9)
_computing_data_collection
;
<i>DIFFRAC.Measurement</i> (Bruker, 2009)
;
_computing_molecular_graphics
;
DIAMOND (Crystal Impact, 2015)
;
_computing_publication_material
;
publCIF (Westrip, 2010)
;
_computing_structure_refinement
;
(GSAS, Larson & Von Dreele, 2004)
;
_diffrn_ambient_temperature 300
_diffrn_measurement_device_type 'Bruker D2 Phaser'
_exptl_absorpt_correction_T_max 1.00000
_exptl_absorpt_correction_T_min 1.00000
_exptl_absorpt_process_details
;   GSAS Absorption/surface roughness correction: function number 3
 Surface roughness abs. correction (Suortti)
Terms =      0.0000         0.0000
Correction is not refined.
;
_exptl_crystal_density_diffrn 2.321
_pd_block_id 2015-05-30T10:16|RAMM013|James_A._Kaduk|D2
_pd_calc_method 'Rietveld Refinement'
_pd_char_colour white
_pd_meas_2theta_range_inc 0.02021
_pd_meas_2theta_range_max 70.00603
_pd_meas_2theta_range_min 4.9978
_pd_meas_number_of_points 3217
_pd_meas_scan_method step
_pd_phase_name 'Cs (H2 C6 H5 O7)'
_pd_prep_temperature 295
_pd_proc_2theta_range_inc 0.02021
_pd_proc_2theta_range_max 70.05003
_pd_proc_2theta_range_min 5.0418
_pd_proc_info_datetime 2015-05-30T10:16:47
_pd_proc_ls_background_function
;   GSAS Background function number 1 with  6 terms.
 Shifted Chebyshev function of 1st kind
      1:    1098.70     2:   -707.295     3:    219.700     4:   -87.7806
      5:    41.2782     6:   -44.6612
;
_pd_proc_ls_peak_cutoff 0.01000
_pd_proc_ls_profile_function
;
CW Profile function number 4 with  18 terms
Pseudovoigt profile coefficients as parameterized in
P. Thompson, D.E. Cox & J.B. Hastings (1987). J. Appl.
Cryst.,20,79-83.
Asymmetry correction of L.W. Finger, D.E. Cox & A. P. Jephcoat (1994).
J. Appl. Cryst.,27,892-900.
Microstrain broadening by P.W. Stephens,  (1999). J. Appl.
Cryst.,32,281-289.
#1(GU)   =    1.718 #2(GV)   =    0.000 #3(GW)   =    4.751
#4(GP)   =    0.000 #5(LX)   =    2.847 #6(ptec) =     0.00
#7(trns) =     1.83 #8(shft) =   5.2787 #9(sfec) =     0.00
#10(S/L) =   0.0315 #11(H/L) =   0.0005 #12(eta) =   0.9000
#13(S400) =  1.7E-04 #14(S040) =  5.1E-06 #15(S004) =  1.4E-02
#16(S220) = -4.1E-05 #17(S202) =  5.1E-02 #18(S022) =  4.5E-04
Peak tails are ignored  where the intensity is below 0.0100 times the peak
  Aniso. broadening axis   0.0   0.0   1.0
;
_pd_proc_ls_prof_R_factor 0.0675
_pd_proc_ls_prof_wR_expected 0.0264
_pd_proc_ls_prof_wR_factor 0.0889
_pd_proc_number_of_points 3217
_pd_spec_mounting 'standard holder'
_pd_spec_mount_mode reflection
_pd_spec_shape flat_sheet
_pd_spec_size_axial 24
_pd_spec_size_equat 24
_pd_spec_size_thick 3
_refine_ls_goodness_of_fit_all 3.43
_refine_ls_hydrogen_treatment refU
_refine_ls_matrix_type full
_refine_ls_number_parameters 57
_refine_ls_number_restraints 29
_refine_ls_shift/su_max 0.05
_refine_ls_shift/su_mean 0.01
_refine_ls_weighting_scheme sigma
_reflns_number_total 476
_cod_data_source_file vn2124sup1.cif
_cod_data_source_block RAMM013_publ
_cod_database_code 2311352

loop_
_symmetry_equiv_pos_site_id
_symmetry_equiv_pos_as_xyz
1 +x,+y,+z
2 -x+1/2,+y+1/2,+z+1/2
3 +x+1/2,-y+1/2,+z
4 -x,-y,+z+1/2

loop_
_atom_site_type_symbol
_atom_site_label
_atom_site_fract_x
_atom_site_fract_y
_atom_site_fract_z
_atom_site_U_iso_or_equiv
_atom_site_thermal_displace_type
_atom_site_occupancy
_atom_site_symmetry_multiplicity
C C1 0.1876(17) 0.0459(9) 0.281(8) 0.065(4) Uiso 1.0 4
C C2 0.347(2) 0.0446(9) 0.166(6) 0.009(9) Uiso 1.0 4
C C3 0.4423(18) 0.0965(6) 0.304(5) 0.009(9) Uiso 1.0 4
C C4 0.609(2) 0.0896(10) 0.212(7) 0.009(9) Uiso 1.0 4
C C5 0.706(2) 0.1464(9) 0.317(6) 0.065(4) Uiso 1.0 4
C C6 0.380(3) 0.1665(7) 0.241(6) 0.065(4) Uiso 1.0 4
O O7 0.130(2) -0.0065(11) 0.333(9) 0.065(4) Uiso 1.0 4
O O8 0.107(2) 0.0874(9) 0.223(13) 0.065(4) Uiso 1.0 4
O O9 0.371(5) 0.1862(12) 0.010(7) 0.065(4) Uiso 1.0 4
O O10 0.351(4) 0.2037(12) 0.418(7) 0.065(4) Uiso 1.0 4
O O11 0.716(3) 0.1978(11) 0.185(7) 0.065(4) Uiso 1.0 4
O O12 0.730(3) 0.1503(12) 0.552(7) 0.065(4) Uiso 1.0 4
O O13 0.436(3) 0.0847(9) 0.577(5) 0.065(4) Uiso 1.0 4
H H14 0.39911 -0.00564 0.19584 0.012(11) Uiso 1.0 4
H H15 0.34027 0.05603 -0.04959 0.012(11) Uiso 1.0 4
H H16 0.31496 0.11870 0.64320 0.085(6) Uiso 1.0 4
H H17 0.65810 0.04163 0.28558 0.012(11) Uiso 1.0 4
H H18 0.61212 0.09008 -0.00850 0.012(11) Uiso 1.0 4
Cs Cs19 0.0454(3) 0.20017(14) 0.7594 0.0505(15) Uiso 1.0 4
H H20 0.06940 -0.05097 0.56860 0.05 Uiso 1.0 4
H H21 0.67528 0.24300 0.25240 0.05 Uiso 1.00 4

loop_
_atom_type_symbol
_atom_type_number_in_cell
_atom_type_scat_Cromer_Mann_a1
_atom_type_scat_Cromer_Mann_a2
_atom_type_scat_Cromer_Mann_a3
_atom_type_scat_Cromer_Mann_a4
_atom_type_scat_Cromer_Mann_b1
_atom_type_scat_Cromer_Mann_b2
_atom_type_scat_Cromer_Mann_b3
_atom_type_scat_Cromer_Mann_b4
_atom_type_scat_Cromer_Mann_c
_atom_type_scat_dispersion_real
_atom_type_scat_dispersion_imag
_atom_type_scat_source
C 24.0 2.31000 20.8439 1.02000 10.2075 1.58860 0.56870 0.86500 51.6512 0.21560 0.000 0.000 International_Tables_Vol_C
O 28.0 3.04850 13.2771 2.28680 5.70110 1.54630 0.32390 0.86700 32.9089 0.25080 0.000 0.000 International_Tables_Vol_C
H 28.0 0.49300 10.5109 0.32291 26.1257 0.14019 3.14236 0.04081 57.7997 0.00304 0.000 0.000 International_Tables_Vol_C
Cs 4.0 20.3892 3.56900 19.1062 0.31070 10.6620 24.3879 1.49530 213.904 3.33520 0.000 0.000 International_Tables_Vol_C

loop_
_diffrn_radiation_type
_diffrn_radiation_wavelength
K\a~1~ 1.540629
K\a~2~ 1.544451

loop_
_geom_angle_atom_site_label_1
_geom_angle_atom_site_label_2
_geom_angle_atom_site_label_3
_geom_angle_site_symmetry_1
_geom_angle_site_symmetry_3
_geom_angle
_geom_angle_publ_flag
C2 C1 O7 1_555 1_555 116.8(10) n
C2 C1 O8 1_555 1_555 118.6(10) n
O7 C1 O8 1_555 1_555 117.4(10) n
C1 C2 C3 1_555 1_555 107.9(8) n
C2 C3 C4 1_555 1_555 108.0(8) n
C2 C3 C6 1_555 1_555 110.6(8) n
C2 C3 O13 1_555 1_555 108.6(9) n
C4 C3 C6 1_555 1_555 110.2(9) n
C4 C3 O13 1_555 1_555 109.1(9) n
C6 C3 O13 1_555 1_555 110.3(8) n
C3 C4 C5 1_555 1_555 110.1(9) n
C4 C5 O11 1_555 1_555 118.7(9) n
C4 C5 O12 1_555 1_555 119.1(9) n
O11 C5 O12 1_555 1_555 118.0(10) n
C3 C6 O9 1_555 1_555 120.8(8) n
C3 C6 O10 1_555 1_555 119.5(8) n
O9 C6 O10 1_555 1_555 119.5(8) n
C1 O8 Cs19 1_555 1_554 142.(2) n
C6 O9 Cs19 1_555 1_554 119.(3) n
C6 O9 Cs19 1_555 3_554 127.(3) n
Cs19 O9 Cs19 1_554 3_554 101.9(7) n
C6 O10 Cs19 1_555 1_555 125.(3) n
C6 O10 Cs19 1_555 3_555 135.(3) n
Cs19 O10 Cs19 1_555 3_555 98.9(9) n
C5 O11 Cs19 1_555 3_554 147.2(15) n
C5 O12 Cs19 1_555 1_655 120.3(19) n
C3 O13 H16 1_555 1_555 114.5(15) n
O8 Cs19 O9 1_556 1_556 60.0(7) n
O8 Cs19 O9 1_556 3_456 107.5(11) n
O8 Cs19 O10 1_556 1_555 106.0(7) n
O8 Cs19 O10 1_556 3_455 156.2(7) n
O8 Cs19 O11 1_556 3_456 83.9(9) n
O8 Cs19 O12 1_556 1_455 99.1(6) n
O9 Cs19 O9 1_556 3_456 110.2(11) n
O9 Cs19 O10 1_556 1_555 58.2(5) n
O9 Cs19 O10 1_556 3_455 141.1(6) n
O9 Cs19 O11 1_556 3_456 52.3(7) n
O9 Cs19 O12 1_556 1_455 155.4(7) n
O9 Cs19 O10 3_456 1_555 129.0(7) n
O9 Cs19 O10 3_456 3_455 59.5(5) n
O9 Cs19 O11 3_456 3_456 58.4(7) n
O9 Cs19 O12 3_456 1_455 87.4(8) n
O10 Cs19 O10 1_555 3_455 97.2(9) n
O10 Cs19 O11 1_555 3_456 88.6(7) n
O10 Cs19 O12 1_555 1_455 123.6(10) n
O10 Cs19 O11 3_455 3_456 102.4(6) n
O10 Cs19 O12 3_455 1_455 62.5(7) n
O11 Cs19 O12 3_456 1_455 144.4(7) n

loop_
_geom_bond_atom_site_label_1
_geom_bond_atom_site_label_2
_geom_bond_site_symmetry_2
_geom_bond_distance
_geom_bond_publ_flag
C1 C2 1_555 1.509(10) n
C1 O7 1_555 1.218(18) n
C1 O8 1_555 1.148(17) n
C2 C1 1_555 1.509(10) n
C2 C3 1_555 1.532(10) n
C3 C2 1_555 1.532(10) n
C3 C4 1_555 1.537(10) n
C3 C6 1_555 1.569(9) n
C3 O13 1_555 1.429(11) n
C4 C3 1_555 1.537(10) n
C4 C5 1_555 1.542(10) n
C5 C4 1_555 1.542(10) n
C5 O11 1_555 1.260(19) n
C5 O12 1_555 1.24(2) n
C6 C3 1_555 1.569(9) n
C6 O9 1_555 1.267(19) n
C6 O10 1_555 1.217(19) n
O7 C1 1_555 1.218(18) n
O7 O8 1_555 2.02(2) n
O8 C1 1_555 1.148(17) n
O8 O7 1_555 2.02(2) n
O8 Cs19 1_554 3.37(5) n
O8 Cs19 1_555 3.65(5) n
O9 C6 1_555 1.267(19) n
O9 O10 1_555 2.15(2) n
O9 Cs19 1_554 3.14(4) n
O9 Cs19 3_554 3.07(3) n
O10 C6 1_555 1.217(19) n
O10 O9 1_555 2.15(2) n
O10 Cs19 1_555 3.20(4) n
O10 Cs19 3_555 3.14(4) n
O11 C5 1_555 1.260(19) n
O11 O12 1_555 2.14(3) n
O11 Cs19 1_654 3.62(3) n
O11 Cs19 3_554 3.38(3) n
O11 Cs19 3_555 3.93(3) n
O12 C5 1_555 1.24(2) n
O12 O11 1_555 2.14(3) n
O12 Cs19 1_655 3.13(3) n
O12 Cs19 3_555 3.63(3) n
O13 C3 1_555 1.429(11) n
Cs19 O8 1_555 3.65(5) n
Cs19 O8 1_556 3.37(5) n
Cs19 O9 1_556 3.14(4) n
Cs19 O9 3_456 3.07(3) n
Cs19 O10 1_555 3.20(4) n
Cs19 O10 3_455 3.14(4) n
Cs19 O11 1_456 3.62(3) n
Cs19 O11 3_455 3.93(3) n
Cs19 O11 3_456 3.38(3) n
Cs19 O12 1_455 3.13(3) n
Cs19 O12 3_455 3.63(3) n
